data_7127149
loop_
_publ_author_name
'Wu, Ting'
'Jiang, Shenlong'
'Samanta, Pabitra Narayan'
'Xie, Yangbin'
'Li, Jipeng'
'Wang, Xiaoling'
'Devashis, Majumdar'
'Gu, Xiangwei'
'Wang, Yusong'
'Huang, Wei'
'Zhang, Qun'
'Leszczynski, Jerzy'
'Wu, Dayu'

_publ_section_title
;
 Negative thermal quenching of photoluminescence in a copper-organic
 framework emitter.
;
_journal_issue 80
_journal_name_full 'Chemical communications (Cambridge, England)'
_journal_page_first 12057
_journal_page_last 12060
_journal_paper_doi 10.1039/d0cc04788k
_journal_volume 56
_journal_year 2020
_chemical_formula_sum 'C5 H6 Cu2 I2 N2'
_chemical_formula_weight 475.00
_space_group_crystal_system monoclinic
_space_group_IT_number 14
_space_group_name_Hall '-P 2yn'
_space_group_name_H-M_alt 'P 1 21/n 1'
_atom_sites_solution_hydrogens geom
_audit_creation_method SHELXL-2014/6
_audit_update_record
;
2020-05-09 deposited with the CCDC.	2020-09-01 downloaded from the CCDC.
;
_cell_angle_alpha 90
_cell_angle_beta 90.478(5)
_cell_angle_gamma 90
_cell_formula_units_Z 4
_cell_length_a 11.5380(6)
_cell_length_b 4.2653(2)
_cell_length_c 19.7023(13)
_cell_measurement_reflns_used 3105
_cell_measurement_temperature 298(2)
_cell_measurement_theta_max 30.1200
_cell_measurement_theta_min 2.0560
_cell_volume 969.58(9)
_computing_cell_refinement 'Bruker XSCANS'
_computing_data_collection 'Bruker XSCANS'
_computing_data_reduction 'Bruker SHELXTL'
_computing_molecular_graphics 'Bruker SHELXTL'
_computing_publication_material 'Bruker SHELXTL'
_computing_structure_refinement 'SHELXL-2014/6 (Sheldrick, 2014)'
_computing_structure_solution 'Bruker SHELXTL'
_diffrn_ambient_temperature 298(2)
_diffrn_measured_fraction_theta_full 0.921
_diffrn_measured_fraction_theta_max 0.948
_diffrn_measurement_device_type HyPix
_diffrn_radiation_type MoK\a
_diffrn_radiation_wavelength 0.71073
_diffrn_reflns_av_R_equivalents 0.1390
_diffrn_reflns_av_unetI/netI 0.0938
_diffrn_reflns_Laue_measured_fraction_full 0.921
_diffrn_reflns_Laue_measured_fraction_max 0.948
_diffrn_reflns_limit_h_max 13
_diffrn_reflns_limit_h_min -12
_diffrn_reflns_limit_k_max 4
_diffrn_reflns_limit_k_min -5
_diffrn_reflns_limit_l_max 22
_diffrn_reflns_limit_l_min -23
_diffrn_reflns_number 4252
_diffrn_reflns_point_group_measured_fraction_full 0.921
_diffrn_reflns_point_group_measured_fraction_max 0.948
_diffrn_reflns_theta_full 25.242
_diffrn_reflns_theta_max 24.999
_diffrn_reflns_theta_min 2.038
_diffrn_source 'Rotating-anode X-ray tube'
_exptl_absorpt_coefficient_mu 10.694
_exptl_absorpt_correction_T_max 1.00000
_exptl_absorpt_correction_T_min 0.05500
_exptl_absorpt_correction_type multi-scan
_exptl_absorpt_process_details
;
CrysAlisPro 1.171.40.14a (Rigaku Oxford Diffraction, 2018)
Empirical absorption correction using spherical harmonics,
 implemented in SCALE3 ABSPACK scaling algorithm.
;
_exptl_crystal_colour brown
_exptl_crystal_density_diffrn 3.254
_exptl_crystal_description needle
_exptl_crystal_F_000 856
_exptl_crystal_size_max 0.32
_exptl_crystal_size_mid 0.15
_exptl_crystal_size_min 0.12
_refine_diff_density_max 4.089
_refine_diff_density_min -10.003
_refine_diff_density_rms 1.070
_refine_ls_extinction_method none
_refine_ls_goodness_of_fit_ref 1.578
_refine_ls_hydrogen_treatment constr
_refine_ls_matrix_type full
_refine_ls_number_parameters 100
_refine_ls_number_reflns 1607
_refine_ls_number_restraints 6
_refine_ls_restrained_S_all 1.577
_refine_ls_R_factor_all 0.1673
_refine_ls_R_factor_gt 0.1505
_refine_ls_shift/su_max 0.000
_refine_ls_shift/su_mean 0.000
_refine_ls_structure_factor_coef Fsqd
_refine_ls_weighting_details 'w=1/[\s^2^(Fo^2^)+(0.2000P)^2^] where P=(Fo^2^+2Fc^2^)/3'
_refine_ls_weighting_scheme calc
_refine_ls_wR_factor_gt 0.3532
_refine_ls_wR_factor_ref 0.3900
_reflns_Friedel_coverage 0.000
_reflns_number_gt 1233
_reflns_number_total 1607
_reflns_threshold_expression 'I > 2\s(I)'
_cod_data_source_file d0cc04788k3.cif
_cod_data_source_block 298k
_cod_depositor_comments 'Adding full bibliography for 7127147--7127150.cif.'
_cod_original_sg_symbol_H-M 'P 21/n'
_cod_database_code 7127149
_shelx_space_group_comment
;
The symmetry employed for this shelxl refinement is uniquely defined
by the following loop, which should always be used as a source of
symmetry information in preference to the above space-group names.
They are only intended as comments.
;
_shelxl_version_number 2014/6

loop_
_space_group_symop_operation_xyz
'x, y, z'
'-x+1/2, y+1/2, -z+1/2'
'-x, -y, -z'
'x-1/2, -y-1/2, z-1/2'

loop_
_atom_site_label
_atom_site_type_symbol
_atom_site_fract_x
_atom_site_fract_y
_atom_site_fract_z
_atom_site_U_iso_or_equiv
_atom_site_adp_type
_atom_site_occupancy
_atom_site_site_symmetry_order
_atom_site_calc_flag
_atom_site_refinement_flags_posn
_atom_site_refinement_flags_adp
_atom_site_refinement_flags_occupancy
_atom_site_disorder_assembly
_atom_site_disorder_group
I1 I 0.63830(13) 0.1351(2) 0.07958(7) 0.0415(8) Uani 1 1 d . . . . .
I2 I 0.59017(12) -0.3686(2) 0.27467(7) 0.0384(8) Uani 1 1 d . . . . .
Cu1 Cu 0.5421(3) -0.3542(6) 0.13710(17) 0.0575(11) Uani 1 1 d . . . . .
Cu2 Cu 0.6770(4) 0.1315(6) 0.20898(18) 0.0676(12) Uani 1 1 d . . . . .
C1 C 0.3195(17) -0.582(4) 0.0856(10) 0.039(5) Uani 1 1 d . . . . .
H1A H 0.3568 -0.7005 0.0527 0.047 Uiso 1 1 calc R U . . .
N2 N 0.2028(12) -0.568(3) 0.0927(8) 0.035(3) Uani 1 1 d . . . . .
N1 N 0.3727(16) -0.411(3) 0.1301(10) 0.044(4) Uani 1 1 d . . . . .
C2 C 0.2828(16) -0.280(5) 0.1682(10) 0.046(5) Uani 1 1 d . . . . .
H2A H 0.2944 -0.1382 0.2034 0.056 Uiso 1 1 calc R U . . .
C5 C 0.0523(17) -0.515(5) -0.0009(10) 0.047(5) Uani 1 1 d . . . . .
H5A H 0.0947 -0.4082 -0.0335 0.057 Uiso 1 1 calc R U . . .
C3 C 0.1794(18) -0.382(4) 0.1484(10) 0.038(5) Uani 1 1 d . U . . .
H3A H 0.1078 -0.3379 0.1675 0.045 Uiso 1 1 calc R U . . .
C4 C 0.1157(14) -0.731(4) 0.0509(10) 0.041(4) Uani 1 1 d . . . . .
H4A H 0.0586 -0.8252 0.0805 0.049 Uiso 1 1 calc R U . . .
H4B H 0.1534 -0.8995 0.0264 0.049 Uiso 1 1 calc R U . . .

loop_
_atom_site_aniso_label
_atom_site_aniso_U_11
_atom_site_aniso_U_22
_atom_site_aniso_U_33
_atom_site_aniso_U_23
_atom_site_aniso_U_13
_atom_site_aniso_U_12
I1 0.0397(11) 0.0377(12) 0.0471(12) -0.0032(4) 0.0105(8) -0.0029(4)
I2 0.0291(10) 0.0389(11) 0.0476(12) -0.0007(4) 0.0107(7) -0.0009(4)
Cu1 0.0286(17) 0.063(2) 0.081(2) -0.0055(12) 0.0028(15) -0.0093(10)
Cu2 0.059(2) 0.078(2) 0.065(2) -0.0014(12) 0.0143(18) -0.0029(13)
C1 0.031(10) 0.036(9) 0.052(12) -0.007(7) 0.012(9) 0.006(7)
N2 0.008(6) 0.046(8) 0.050(9) 0.003(6) -0.005(6) -0.007(5)
N1 0.030(9) 0.039(8) 0.062(11) 0.003(7) 0.008(8) 0.004(6)
C2 0.033(11) 0.052(10) 0.054(11) -0.003(10) 0.027(9) 0.003(8)
C5 0.036(10) 0.056(12) 0.050(11) -0.010(10) -0.005(10) -0.028(10)
C3 0.021(7) 0.046(8) 0.047(8) -0.001(6) 0.002(7) 0.001(5)
C4 0.018(8) 0.031(9) 0.074(12) 0.002(8) -0.015(8) -0.004(7)

loop_
_atom_type_symbol
_atom_type_description
_atom_type_scat_dispersion_real
_atom_type_scat_dispersion_imag
_atom_type_scat_source
C C 0.0033 0.0016 'International Tables Vol C Tables 4.2.6.8 and 6.1.1.4'
H H 0.0000 0.0000 'International Tables Vol C Tables 4.2.6.8 and 6.1.1.4'
N N 0.0061 0.0033 'International Tables Vol C Tables 4.2.6.8 and 6.1.1.4'
Cu Cu 0.3201 1.2651 'International Tables Vol C Tables 4.2.6.8 and 6.1.1.4'
I I -0.4742 1.8119 'International Tables Vol C Tables 4.2.6.8 and 6.1.1.4'

loop_
_geom_angle_atom_site_label_1
_geom_angle_atom_site_label_2
_geom_angle_atom_site_label_3
_geom_angle
_geom_angle_site_symmetry_1
_geom_angle_site_symmetry_3
_geom_angle_publ_flag
Cu2 I1 Cu1 68.88(10) . . ?
Cu2 I1 Cu1 70.05(10) . 1_565 ?
Cu1 I1 Cu1 106.49(11) . 1_565 ?
Cu2 I2 Cu2 104.77(11) . 1_545 ?
Cu2 I2 Cu2 71.57(11) . 2_645 ?
Cu2 I2 Cu2 71.57(11) 1_545 2_645 ?
Cu2 I2 Cu1 65.37(10) . . ?
Cu2 I2 Cu1 67.56(10) 1_545 . ?
Cu2 I2 Cu1 107.93(11) 2_645 . ?
N1 Cu1 I1 119.3(5) . . ?
N1 Cu1 I1 106.4(5) . 1_545 ?
I1 Cu1 I1 106.49(11) . 1_545 ?
N1 Cu1 I2 104.9(6) . . ?
I1 Cu1 I2 111.05(10) . . ?
I1 Cu1 I2 108.32(11) 1_545 . ?
N1 Cu1 Cu2 129.7(5) . . ?
I1 Cu1 Cu2 54.91(8) . . ?
I1 Cu1 Cu2 123.51(15) 1_545 . ?
I2 Cu1 Cu2 56.17(10) . . ?
N1 Cu1 Cu2 116.6(5) . 1_545 ?
I1 Cu1 Cu2 124.02(15) . 1_545 ?
I1 Cu1 Cu2 53.22(8) 1_545 1_545 ?
I2 Cu1 Cu2 55.11(9) . 1_545 ?
Cu2 Cu1 Cu2 90.99(16) . 1_545 ?
I1 Cu2 I2 114.64(12) . . ?
I1 Cu2 I2 114.05(13) . 1_565 ?
I2 Cu2 I2 104.77(11) . 1_565 ?
I1 Cu2 I2 106.31(12) . 2_655 ?
I2 Cu2 I2 108.42(13) . 2_655 ?
I2 Cu2 I2 108.44(12) 1_565 2_655 ?
I1 Cu2 Cu1 56.21(10) . . ?
I2 Cu2 Cu1 58.46(9) . . ?
I2 Cu2 Cu1 126.22(17) 1_565 . ?
I2 Cu2 Cu1 125.28(13) 2_655 . ?
I1 Cu2 Cu1 56.73(10) . 1_565 ?
I2 Cu2 Cu1 127.29(17) . 1_565 ?
I2 Cu2 Cu1 57.33(9) 1_565 1_565 ?
I2 Cu2 Cu1 124.13(13) 2_655 1_565 ?
Cu1 Cu2 Cu1 90.99(16) . 1_565 ?
N1 C1 N2 111.9(15) . . ?
N1 C1 H1A 124.1 . . ?
N2 C1 H1A 124.1 . . ?
C1 N2 C3 107.8(15) . . ?
C1 N2 C4 126.7(14) . . ?
C3 N2 C4 125.5(15) . . ?
C1 N1 C2 103.8(18) . . ?
C1 N1 Cu1 125.6(13) . . ?
C2 N1 Cu1 130.6(15) . . ?
C3 C2 N1 112(2) . . ?
C3 C2 H2A 123.8 . . ?
N1 C2 H2A 123.8 . . ?
C5 C5 C4 120(2) 3_545 . ?
C5 C5 H5A 119.8 3_545 . ?
C4 C5 H5A 119.8 . . ?
C2 C3 N2 103.9(16) . . ?
C2 C3 H3A 128.0 . . ?
N2 C3 H3A 128.0 . . ?
N2 C4 C5 113.8(14) . . ?
N2 C4 H4A 108.8 . . ?
C5 C4 H4A 108.8 . . ?
N2 C4 H4B 108.8 . . ?
C5 C4 H4B 108.8 . . ?
H4A C4 H4B 107.7 . . ?

loop_
_geom_bond_atom_site_label_1
_geom_bond_atom_site_label_2
_geom_bond_distance
_geom_bond_site_symmetry_2
_geom_bond_publ_flag
I1 Cu2 2.585(4) . ?
I1 Cu1 2.625(3) . ?
I1 Cu1 2.698(3) 1_565 ?
I2 Cu2 2.692(3) . ?
I2 Cu2 2.692(3) 1_545 ?
I2 Cu2 2.703(5) 2_645 ?
I2 Cu1 2.763(4) . ?
Cu1 N1 1.973(19) . ?
Cu1 I1 2.698(3) 1_545 ?
Cu1 Cu2 2.946(5) . ?
Cu1 Cu2 3.034(5) 1_545 ?
Cu2 I2 2.692(3) 1_565 ?
Cu2 I2 2.703(5) 2_655 ?
Cu2 Cu1 3.034(5) 1_565 ?
C1 N1 1.29(3) . ?
C1 N2 1.36(2) . ?
C1 H1A 0.9300 . ?
N2 C3 1.38(2) . ?
N2 C4 1.47(2) . ?
N1 C2 1.40(2) . ?
C2 C3 1.32(3) . ?
C2 H2A 0.9300 . ?
C5 C5 1.21(4) 3_545 ?
C5 C4 1.55(3) . ?
C5 H5A 0.9300 . ?
C3 H3A 0.9300 . ?
C4 H4A 0.9700 . ?
C4 H4B 0.9700 . ?
